data_2022583
loop_
_publ_author_name
'Grosu, Ioana Georgeta'
'Martin, Flavia'
'Turza, Alexandru'
'Miclaus, Maria'
'Kacso, Irina'
'Borodi, Gheorghe'

_publ_section_title
;
 Structural studies of various olmesartan solvates
;
_journal_coeditor_code DV3017
_journal_issue 4
_journal_name_full 'Acta Crystallographica Section C'
_journal_page_first
;
;
_journal_paper_doi 10.1107/S2053229622002984
_journal_volume 78
_journal_year 2022
_chemical_formula_iupac 'C24 H26 N6 O3, C2 H6 O'
_chemical_formula_moiety 'C24 H26 N6 O3, C2 H6 O'
_chemical_formula_sum 'C26 H32 N6 O4'
_chemical_formula_weight 492.57
_chemical_name_common 'Olmesartan ethanol monosolvate'
_chemical_name_systematic
;4-(2-Hydroxypropan-2-yl)-2-propyl-1-({4-[2-(1<i>H</i>-1,2,3,4-tetrazol-5-yl)phenyl]phenyl}methyl)-1<i>H</i>-imidazol-3-ium-5-carboxylate
ethanol monosolvate
;
_space_group_crystal_system monoclinic
_space_group_IT_number 14
_space_group_name_Hall '-P 2ybc'
_space_group_name_H-M_alt 'P 1 21/c 1'
_atom_sites_solution_hydrogens mixed
_atom_sites_solution_primary direct
_audit_creation_method
;
Olex2 1.2
(compiled 2018.05.29 svn.r3508 for OlexSys, GUI svn.r5506)
;
_cell_angle_alpha 90
_cell_angle_beta 91.029(3)
_cell_angle_gamma 90
_cell_formula_units_Z 4
_cell_length_a 9.7816(3)
_cell_length_b 18.3758(5)
_cell_length_c 14.1998(4)
_cell_measurement_reflns_used 8672
_cell_measurement_temperature 99.9(2)
_cell_measurement_theta_max 71.5070
_cell_measurement_theta_min 3.9320
_cell_volume 2551.93(13)
_computing_cell_refinement
;
CrysAlis PRO (Agilent, 2012)
;
_computing_data_collection
;
CrysAlis PRO (Agilent, 2012)
;
_computing_data_reduction
;
CrysAlis PRO (Agilent, 2012)
;
_computing_molecular_graphics
;
OLEX2 (Dolomanov <i>et al.</i>,  2009)
;
_computing_publication_material
;
OLEX2 (Dolomanov <i>et al.</i>,  2009)
;
_computing_structure_refinement
;
SHELXL2016 (Sheldrick, 2015)
;
_computing_structure_solution
;
SHELXS (Sheldrick, 2008)
;
_diffrn_ambient_temperature 99.9(2)
_diffrn_detector_area_resol_mean 16.4335
_diffrn_measured_fraction_theta_full 0.997
_diffrn_measured_fraction_theta_max 0.975
_diffrn_measurement_device_type 'Agilent SuperNova Dual Source diffractometer with an Eos detector'
_diffrn_measurement_method '\w scans'
_diffrn_radiation_monochromator mirror
_diffrn_radiation_type CuK\a
_diffrn_radiation_wavelength 1.54184
_diffrn_reflns_av_R_equivalents 0.0256
_diffrn_reflns_av_unetI/netI 0.0267
_diffrn_reflns_limit_h_max 11
_diffrn_reflns_limit_h_min -12
_diffrn_reflns_limit_k_max 21
_diffrn_reflns_limit_k_min -22
_diffrn_reflns_limit_l_max 17
_diffrn_reflns_limit_l_min -12
_diffrn_reflns_number 14146
_diffrn_reflns_theta_full 67.684
_diffrn_reflns_theta_max 71.814
_diffrn_reflns_theta_min 3.935
_diffrn_source 'SuperNova (Cu) X-ray Source'
_exptl_absorpt_coefficient_mu 0.723
_exptl_absorpt_correction_T_max 1.00000
_exptl_absorpt_correction_T_min 0.66392
_exptl_absorpt_correction_type multi-scan
_exptl_absorpt_process_details
;
(CrysAlis PRO; Agilent, 2012)
;
_exptl_crystal_colour colourless
_exptl_crystal_density_diffrn 1.282
_exptl_crystal_description plate
_exptl_crystal_F_000 1048
_exptl_crystal_size_max 0.09
_exptl_crystal_size_mid 0.09
_exptl_crystal_size_min 0.01
_refine_diff_density_max 0.719
_refine_diff_density_min -0.697
_refine_ls_extinction_method none
_refine_ls_goodness_of_fit_ref 1.096
_refine_ls_hydrogen_treatment mixed
_refine_ls_matrix_type full
_refine_ls_number_parameters 335
_refine_ls_number_reflns 4875
_refine_ls_number_restraints 1
_refine_ls_restrained_S_all 1.096
_refine_ls_R_factor_all 0.0634
_refine_ls_R_factor_gt 0.0575
_refine_ls_shift/su_max 0.000
_refine_ls_shift/su_mean 0.000
_refine_ls_structure_factor_coef Fsqd
_refine_ls_weighting_details 'w=1/[\s^2^(Fo^2^)+(0.0819P)^2^+2.3824P] where P=(Fo^2^+2Fc^2^)/3'
_refine_ls_weighting_scheme calc
_refine_ls_wR_factor_gt 0.1586
_refine_ls_wR_factor_ref 0.1640
_reflns_number_gt 4318
_reflns_number_total 4875
_reflns_threshold_expression 'I > 2\s(I)'
_cod_data_source_file dv3017sup1.cif
_cod_data_source_block Ol-EtOH
_cod_original_cell_volume 2551.93(12)
_cod_database_code 2022583
_shelx_space_group_comment
;
The symmetry employed for this shelxl refinement is uniquely defined
by the following loop, which should always be used as a source of
symmetry information in preference to the above space-group names.
They are only intended as comments.
;

loop_
_space_group_symop_operation_xyz
'x, y, z'
'-x, y+1/2, -z+1/2'
'-x, -y, -z'
'x, -y-1/2, z-1/2'

loop_
_atom_site_type_symbol
_atom_site_label
_atom_site_fract_x
_atom_site_fract_y
_atom_site_fract_z
_atom_site_U_iso_or_equiv
_atom_site_adp_type
_atom_site_calc_flag
_atom_site_occupancy
_atom_site_disorder_assembly
_atom_site_disorder_group
O O2 -0.00151(14) 0.23927(8) 0.39924(10) 0.0212(3) Uani d 1 . .
O O3 -0.20612(14) 0.27871(9) 0.44191(10) 0.0249(4) Uani d 1 . .
O O1 0.08597(14) 0.15891(8) 0.26463(9) 0.0210(3) Uani d 1 . .
H H1 0.072765 0.180297 0.314327 0.031 Uiso calc 1 . .
N N6 -0.19828(16) 0.23065(9) 0.12936(11) 0.0170(4) Uani d 1 . .
H H6 -0.179919 0.221352 0.071592 0.020 Uiso calc 1 . .
N N5 -0.30981(16) 0.26154(9) 0.25274(11) 0.0155(3) Uani d 1 . .
C C12 -0.44340(19) 0.15043(11) 0.36141(13) 0.0173(4) Uani d 1 . .
H H12 -0.357145 0.141406 0.337509 0.021 Uiso calc 1 . .
C C9 -0.69796(18) 0.17740(11) 0.43706(13) 0.0152(4) Uani d 1 . .
H H9 -0.782162 0.187092 0.463752 0.018 Uiso calc 1 . .
C C10 -0.62751(19) 0.23272(10) 0.39281(13) 0.0148(4) Uani d 1 . .
H H10 -0.666058 0.278895 0.388620 0.018 Uiso calc 1 . .
C C15 -0.17444(19) 0.24734(10) 0.28287(13) 0.0152(4) Uani d 1 . .
C C17 -0.3204(2) 0.25096(11) 0.16024(14) 0.0173(4) Uani d 1 . .
N N1 -0.7605(2) 0.03376(10) 0.25966(13) 0.0258(4) Uani d 1 . .
C C11 -0.49938(18) 0.21998(10) 0.35445(13) 0.0146(4) Uani d 1 . .
C C13 -0.5151(2) 0.09457(11) 0.40364(14) 0.0188(4) Uani d 1 . .
H H13 -0.477428 0.048148 0.406585 0.023 Uiso calc 1 . .
C C18 -0.12382(19) 0.25595(10) 0.38254(14) 0.0161(4) Uani d 1 . .
C C14 -0.42613(19) 0.28356(11) 0.31049(13) 0.0161(4) Uani d 1 . .
H H14A -0.490655 0.310642 0.271441 0.019 Uiso calc 1 . .
H H14B -0.393424 0.315769 0.360098 0.019 Uiso calc 1 . .
C C21 0.0524(2) 0.15682(12) 0.09983(14) 0.0237(5) Uani d 1 . .
H H21A 0.143935 0.138448 0.095481 0.035 Uiso calc 1 . .
H H21B 0.030828 0.185607 0.045141 0.035 Uiso calc 1 . .
H H21C -0.010465 0.116836 0.103445 0.035 Uiso calc 1 . .
C C7 -0.7255(2) -0.01552(12) 0.32536(16) 0.0267(5) Uani d 1 . .
C C16 -0.10595(19) 0.22675(10) 0.20339(13) 0.0149(4) Uani d 1 . .
C C8 -0.64378(19) 0.10740(11) 0.44192(13) 0.0167(4) Uani d 1 . .
C C1 -0.7636(2) -0.01289(11) 0.42512(16) 0.0228(4) Uani d 1 . .
C C19 0.04113(19) 0.20355(11) 0.18745(13) 0.0172(4) Uani d 1 . .
C C23 -0.5289(2) 0.18372(13) 0.10332(15) 0.0244(5) Uani d 1 . .
H H23A -0.560319 0.176384 0.167025 0.029 Uiso calc 1 . .
H H23B -0.608952 0.188573 0.062500 0.029 Uiso calc 1 . .
C C22 -0.4461(2) 0.25476(12) 0.09992(14) 0.0207(4) Uani d 1 . .
H H22A -0.420729 0.264457 0.035403 0.025 Uiso calc 1 . .
H H22B -0.502730 0.294740 0.120871 0.025 Uiso calc 1 . .
C C6 -0.72504(19) 0.04665(11) 0.48199(14) 0.0189(4) Uani d 1 . .
C C5 -0.7640(2) 0.04763(12) 0.57569(16) 0.0246(5) Uani d 1 . .
H H5 -0.738742 0.086534 0.614107 0.030 Uiso calc 1 . .
N N2 -0.7041(3) 0.01500(12) 0.17711(15) 0.0407(5) Uani d 1 . .
C C3 -0.8780(2) -0.06768(13) 0.5558(2) 0.0351(6) Uani d 1 . .
H H3 -0.929553 -0.105424 0.580516 0.042 Uiso calc 1 . .
C C2 -0.8388(2) -0.06990(12) 0.46297(19) 0.0305(5) Uani d 1 . .
H H2 -0.862593 -0.109614 0.425532 0.037 Uiso calc 1 . .
C C24 -0.4487(3) 0.11728(14) 0.07347(19) 0.0359(6) Uani d 1 . .
H H24A -0.413610 0.124951 0.011556 0.054 Uiso calc 1 . .
H H24B -0.507656 0.075499 0.072823 0.054 Uiso calc 1 . .
H H24C -0.374145 0.109310 0.117115 0.054 Uiso calc 1 . .
C C20 0.1303(2) 0.27169(12) 0.18099(17) 0.0254(5) Uani d 1 . .
H H20A 0.125863 0.298467 0.238905 0.038 Uiso calc 1 . .
H H20B 0.097853 0.301655 0.129935 0.038 Uiso calc 1 . .
H H20C 0.223277 0.257696 0.170086 0.038 Uiso calc 1 . .
N N4 -0.6477(3) -0.06542(12) 0.28500(16) 0.0460(6) Uani d 1 . .
C C4 -0.8405(2) -0.00913(14) 0.61229(18) 0.0336(6) Uani d 1 . .
H H4 -0.866635 -0.007858 0.674910 0.040 Uiso calc 1 . .
N N3 -0.6346(3) -0.04411(13) 0.19327(17) 0.0560(8) Uani d 1 . .
O O1A 0.3183(3) 0.41712(15) 0.3267(2) 0.0702(7) Uani d 1 . .
H H1AA 0.394759 0.435414 0.329507 0.105 Uiso calc 1 . .
C C1A 0.0874(4) 0.4319(2) 0.3722(3) 0.0716(10) Uani d 1 . .
H H1AB 0.062360 0.435503 0.306718 0.107 Uiso calc 1 . .
H H1AC 0.028582 0.462542 0.408393 0.107 Uiso calc 1 . .
H H1AD 0.078141 0.382402 0.392634 0.107 Uiso calc 1 . .
C C2A 0.2303(4) 0.4555(3) 0.3860(4) 0.0842(13) Uani d 1 . .
H H2AA 0.237180 0.507176 0.372917 0.101 Uiso calc 1 . .
H H2AB 0.258094 0.447630 0.451089 0.101 Uiso calc 1 . .
H H1A -0.809(3) 0.0725(12) 0.262(2) 0.034(7) Uiso d 1 . .

loop_
_atom_site_aniso_label
_atom_site_aniso_U_11
_atom_site_aniso_U_22
_atom_site_aniso_U_33
_atom_site_aniso_U_12
_atom_site_aniso_U_13
_atom_site_aniso_U_23
O2 0.0179(7) 0.0296(8) 0.0161(7) 0.0035(6) -0.0035(5) -0.0035(6)
O3 0.0185(7) 0.0438(9) 0.0124(7) 0.0027(6) 0.0003(6) -0.0035(6)
O1 0.0232(7) 0.0261(8) 0.0137(7) 0.0078(6) -0.0003(6) 0.0011(6)
N6 0.0164(8) 0.0237(9) 0.0109(8) 0.0004(6) -0.0002(6) 0.0019(6)
N5 0.0130(7) 0.0201(8) 0.0136(8) -0.0004(6) 0.0006(6) 0.0029(6)
C12 0.0135(9) 0.0229(10) 0.0154(9) 0.0029(7) 0.0008(7) 0.0001(7)
C9 0.0126(8) 0.0218(10) 0.0112(8) 0.0012(7) -0.0015(7) -0.0014(7)
C10 0.0149(9) 0.0174(9) 0.0118(9) 0.0027(7) -0.0030(7) -0.0010(7)
C15 0.0139(9) 0.0166(9) 0.0151(10) -0.0006(7) -0.0008(7) 0.0019(7)
C17 0.0162(9) 0.0221(10) 0.0135(9) 0.0002(7) 0.0003(7) 0.0039(7)
N1 0.0337(10) 0.0197(9) 0.0240(9) 0.0048(8) -0.0018(8) -0.0021(7)
C11 0.0138(9) 0.0201(10) 0.0097(9) -0.0006(7) -0.0019(7) 0.0002(7)
C13 0.0179(9) 0.0197(10) 0.0189(10) 0.0048(7) 0.0009(7) 0.0021(8)
C18 0.0165(9) 0.0174(9) 0.0144(9) -0.0023(7) -0.0001(7) 0.0015(7)
C14 0.0147(9) 0.0193(9) 0.0145(9) 0.0020(7) 0.0022(7) 0.0012(7)
C21 0.0235(10) 0.0317(12) 0.0158(10) 0.0071(9) 0.0013(8) -0.0004(8)
C7 0.0335(12) 0.0176(10) 0.0288(12) 0.0019(9) -0.0043(9) -0.0017(9)
C16 0.0151(9) 0.0173(9) 0.0122(9) -0.0019(7) -0.0005(7) 0.0026(7)
C8 0.0155(9) 0.0206(10) 0.0141(9) -0.0002(7) -0.0016(7) 0.0010(7)
C1 0.0197(10) 0.0194(10) 0.0293(11) 0.0038(8) -0.0012(8) 0.0057(8)
C19 0.0151(9) 0.0222(10) 0.0142(9) 0.0017(7) 0.0002(7) 0.0028(7)
C23 0.0160(9) 0.0401(13) 0.0170(10) -0.0043(9) -0.0014(8) 0.0038(9)
C22 0.0158(9) 0.0338(12) 0.0125(9) 0.0012(8) -0.0022(7) 0.0031(8)
C6 0.0153(9) 0.0188(10) 0.0229(10) 0.0041(7) 0.0014(7) 0.0056(8)
C5 0.0229(10) 0.0257(11) 0.0253(11) 0.0063(8) 0.0050(8) 0.0056(9)
N2 0.0658(15) 0.0313(11) 0.0251(10) 0.0156(10) 0.0028(10) -0.0039(9)
C3 0.0230(11) 0.0268(12) 0.0557(16) 0.0025(9) 0.0081(10) 0.0202(11)
C2 0.0253(11) 0.0192(11) 0.0471(15) 0.0006(9) -0.0028(10) 0.0083(10)
C24 0.0336(13) 0.0365(14) 0.0378(14) -0.0068(10) 0.0043(10) -0.0041(11)
C20 0.0167(10) 0.0281(11) 0.0316(12) -0.0020(8) 0.0061(8) 0.0022(9)
N4 0.0754(17) 0.0280(11) 0.0347(12) 0.0199(11) 0.0085(11) -0.0004(9)
C4 0.0280(11) 0.0381(13) 0.0351(13) 0.0102(10) 0.0130(10) 0.0172(11)
N3 0.100(2) 0.0355(13) 0.0330(12) 0.0290(13) 0.0143(13) 0.0002(10)
O1A 0.0647(16) 0.0664(16) 0.0800(18) -0.0069(13) 0.0138(14) -0.0104(13)
C1A 0.076(3) 0.068(2) 0.072(2) -0.002(2) 0.016(2) 0.008(2)
C2A 0.079(3) 0.076(3) 0.099(3) -0.019(2) 0.019(2) -0.035(2)

loop_
_atom_type_symbol
_atom_type_description
_atom_type_scat_dispersion_real
_atom_type_scat_dispersion_imag
_atom_type_scat_source
C C 0.0181 0.0091 'International Tables Vol C Tables 4.2.6.8 and 6.1.1.4'
H H 0.0000 0.0000 'International Tables Vol C Tables 4.2.6.8 and 6.1.1.4'
N N 0.0311 0.0180 'International Tables Vol C Tables 4.2.6.8 and 6.1.1.4'
O O 0.0492 0.0322 'International Tables Vol C Tables 4.2.6.8 and 6.1.1.4'

loop_
_geom_angle_atom_site_label_1
_geom_angle_atom_site_label_2
_geom_angle_atom_site_label_3
_geom_angle_site_symmetry_1
_geom_angle_site_symmetry_3
_geom_angle
_geom_angle_publ_flag
C17 N6 C16 . . 110.07(16) ?
C15 N5 C14 . . 127.87(16) ?
C17 N5 C15 . . 109.22(16) ?
C17 N5 C14 . . 122.91(16) ?
C13 C12 C11 . . 120.58(17) ?
C10 C9 C8 . . 120.56(17) ?
C9 C10 C11 . . 120.77(18) ?
N5 C15 C18 . . 124.05(17) ?
C16 C15 N5 . . 105.70(16) ?
C16 C15 C18 . . 130.23(17) ?
N6 C17 C22 . . 124.06(18) ?
N5 C17 N6 . . 108.14(17) ?
N5 C17 C22 . . 127.65(17) ?
C7 N1 N2 . . 109.22(19) ?
C12 C11 C10 . . 118.74(17) ?
C12 C11 C14 . . 123.36(16) ?
C10 C11 C14 . . 117.86(17) ?
C12 C13 C8 . . 120.60(18) ?
O2 C18 C15 . . 116.79(17) ?
O3 C18 O2 . . 125.39(18) ?
O3 C18 C15 . . 117.82(17) ?
N5 C14 C11 . . 113.26(16) ?
N1 C7 C1 . . 125.6(2) ?
N4 C7 N1 . . 107.9(2) ?
N4 C7 C1 . . 126.5(2) ?
N6 C16 C15 . . 106.85(16) ?
N6 C16 C19 . . 120.71(17) ?
C15 C16 C19 . . 132.44(17) ?
C9 C8 C13 . . 118.71(18) ?
C9 C8 C6 . . 120.40(17) ?
C13 C8 C6 . . 120.79(18) ?
C6 C1 C7 . . 120.51(19) ?
C2 C1 C7 . . 119.4(2) ?
C2 C1 C6 . . 120.1(2) ?
O1 C19 C21 . . 106.12(16) ?
O1 C19 C16 . . 108.92(15) ?
O1 C19 C20 . . 110.34(16) ?
C21 C19 C16 . . 111.30(16) ?
C21 C19 C20 . . 111.35(17) ?
C16 C19 C20 . . 108.76(16) ?
C24 C23 C22 . . 113.56(17) ?
C17 C22 C23 . . 111.87(17) ?
C1 C6 C8 . . 120.20(18) ?
C5 C6 C8 . . 120.87(19) ?
C5 C6 C1 . . 118.93(19) ?
C4 C5 C6 . . 120.4(2) ?
N3 N2 N1 . . 106.3(2) ?
C2 C3 C4 . . 120.0(2) ?
C3 C2 C1 . . 120.3(2) ?
C7 N4 N3 . . 106.1(2) ?
C3 C4 C5 . . 120.3(2) ?
N2 N3 N4 . . 110.5(2) ?
O1A C2A C1A . . 111.3(3) ?

loop_
_geom_bond_atom_site_label_1
_geom_bond_atom_site_label_2
_geom_bond_site_symmetry_2
_geom_bond_distance
_geom_bond_publ_flag
O2 C18 . 1.253(2) ?
O3 C18 . 1.248(2) ?
O1 C19 . 1.431(2) ?
N6 C17 . 1.333(3) ?
N6 C16 . 1.375(3) ?
N5 C15 . 1.409(2) ?
N5 C17 . 1.330(3) ?
N5 C14 . 1.471(2) ?
C12 C11 . 1.393(3) ?
C12 C13 . 1.386(3) ?
C9 C10 . 1.385(3) ?
C9 C8 . 1.393(3) ?
C10 C11 . 1.395(3) ?
C15 C18 . 1.499(3) ?
C15 C16 . 1.376(3) ?
C17 C22 . 1.487(3) ?
N1 C7 . 1.340(3) ?
N1 N2 . 1.349(3) ?
C11 C14 . 1.511(3) ?
C13 C8 . 1.400(3) ?
C21 C19 . 1.517(3) ?
C7 C1 . 1.472(3) ?
C7 N4 . 1.329(3) ?
C16 C19 . 1.521(3) ?
C8 C6 . 1.489(3) ?
C1 C6 . 1.407(3) ?
C1 C2 . 1.393(3) ?
C19 C20 . 1.530(3) ?
C23 C22 . 1.537(3) ?
C23 C24 . 1.516(3) ?
C6 C5 . 1.391(3) ?
C5 C4 . 1.390(3) ?
N2 N3 . 1.299(3) ?
C3 C2 . 1.380(4) ?
C3 C4 . 1.387(4) ?
N4 N3 . 1.368(3) ?
O1A C2A . 1.405(5) ?
C1A C2A . 1.473(6) ?

_cod_database_fobs_code 2022583
